data_7052227
loop_
_publ_author_name
'Kumar, K. V. P. Pavan'
'Kumar, N. Satish'
'Kumara Swamy, K. C.'

_publ_section_title
;
 Structurally diverse penta- and hexacoordinate phosphorus compounds
 from the reaction of diethyl or diisopropyl azodicarboxylates with
 phosphorus(iii) compounds
;
_journal_issue 5
_journal_name_full 'New Journal of Chemistry'
_journal_page_first 717
_journal_paper_doi 10.1039/b514839a
_journal_volume 30
_journal_year 2006
_chemical_formula_sum 'C47 H58 N3 O7 P'
_chemical_formula_weight 807.93
_chemical_name_systematic
;
?
;
_space_group_IT_number 14
_symmetry_cell_setting monoclinic
_symmetry_space_group_name_Hall '-P 2ybc'
_symmetry_space_group_name_H-M 'P 1 21/c 1'
_atom_sites_solution_hydrogens geom
_atom_sites_solution_primary direct
_atom_sites_solution_secondary difmap
_audit_creation_method SHELXL-97
_cell_angle_alpha 90.00
_cell_angle_beta 106.401(13)
_cell_angle_gamma 90.00
_cell_formula_units_Z 4
_cell_length_a 16.7166(11)
_cell_length_b 15.0867(19)
_cell_length_c 19.0574(14)
_cell_measurement_temperature 293(2)
_cell_volume 4610.7(8)
_computing_structure_refinement 'SHELXL-97 (Sheldrick, 1997)'
_computing_structure_solution 'SHELXS-97 (Sheldrick, 1990)'
_diffrn_ambient_temperature 293(2)
_diffrn_measured_fraction_theta_full 0.959
_diffrn_measured_fraction_theta_max 0.959
_diffrn_radiation_monochromator graphite
_diffrn_radiation_source 'fine-focus sealed tube'
_diffrn_radiation_type MoK\a
_diffrn_radiation_wavelength 0.71073
_diffrn_reflns_av_R_equivalents 0.0000
_diffrn_reflns_av_sigmaI/netI 0.1317
_diffrn_reflns_limit_h_max 19
_diffrn_reflns_limit_h_min 0
_diffrn_reflns_limit_k_max 17
_diffrn_reflns_limit_k_min 0
_diffrn_reflns_limit_l_max 21
_diffrn_reflns_limit_l_min -22
_diffrn_reflns_number 8091
_diffrn_reflns_theta_full 24.98
_diffrn_reflns_theta_max 24.98
_diffrn_reflns_theta_min 1.75
_exptl_absorpt_coefficient_mu 0.110
_exptl_absorpt_correction_type none
_exptl_crystal_colour colourless
_exptl_crystal_density_diffrn 1.164
_exptl_crystal_density_method 'not measured'
_exptl_crystal_description needles
_exptl_crystal_F_000 1728
_exptl_crystal_size_max 0.4
_exptl_crystal_size_mid 0.2
_exptl_crystal_size_min 0.2
_refine_diff_density_max 0.366
_refine_diff_density_min -0.352
_refine_diff_density_rms 0.051
_refine_ls_extinction_method none
_refine_ls_goodness_of_fit_ref 1.018
_refine_ls_hydrogen_treatment mixed
_refine_ls_matrix_type full
_refine_ls_number_parameters 564
_refine_ls_number_reflns 8091
_refine_ls_number_restraints 6
_refine_ls_restrained_S_all 1.020
_refine_ls_R_factor_all 0.2268
_refine_ls_R_factor_gt 0.0724
_refine_ls_shift/su_max 0.002
_refine_ls_shift/su_mean 0.000
_refine_ls_structure_factor_coef Fsqd
_refine_ls_weighting_details 'w=1/[\s^2^(Fo^2^)+(0.0941P)^2^+0.0000P] where P=(Fo^2^+2Fc^2^)/3'
_refine_ls_weighting_scheme calc
_refine_ls_wR_factor_gt 0.1616
_refine_ls_wR_factor_ref 0.2228
_reflns_number_gt 2931
_reflns_number_total 8091
_reflns_threshold_expression >2sigma(I)
_cod_data_source_file b514839a.txt
_cod_data_source_block compd14
_cod_depositor_comments
;
The following automatic conversions were performed:

'_refine_ls_weighting_scheme' value 'calc
w=1/[\s^2^(Fo^2^)+(0.0941P)^2^+0.0000P] where P=(Fo^2^+2Fc^2^)/3' was
changed to 'calc'. New tag '_refine_ls_weighting_details' was
created. The value of the new tag was set to
'w=1/[\s^2^(Fo^2^)+(0.0941P)^2^+0.0000P] where P=(Fo^2^+2Fc^2^)/3'.

Automatic conversion script
Id: cif_fix_values 3143 2015-03-26 13:38:13Z robertas 
;
_cod_original_cell_volume 4610.7(7)
_cod_original_sg_symbol_H-M p_21/c
_cod_database_code 7052227

loop_
_symmetry_equiv_pos_as_xyz
'x, y, z'
'-x, y+1/2, -z+1/2'
'-x, -y, -z'
'x, -y-1/2, z-1/2'

loop_
_atom_site_label
_atom_site_type_symbol
_atom_site_fract_x
_atom_site_fract_y
_atom_site_fract_z
_atom_site_U_iso_or_equiv
_atom_site_adp_type
_atom_site_occupancy
_atom_site_calc_flag
_atom_site_refinement_flags
_atom_site_disorder_assembly
_atom_site_disorder_group
P P 0.75006(9) 0.62957(9) 0.20902(7) 0.0522(4) Uani 1 d . . .
O1 O 0.8481(2) 0.6524(2) 0.23151(16) 0.0511(9) Uani 1 d . . .
O2 O 0.6927(2) 0.7023(2) 0.15718(16) 0.0528(9) Uani 1 d . . .
O3 O 0.7382(2) 0.6807(2) 0.28703(16) 0.0562(9) Uani 1 d . . .
O4 O 0.6929(3) 0.6629(3) 0.38569(19) 0.0790(12) Uani 1 d . . .
O5 O 0.6127(3) 0.4374(3) 0.1925(3) 0.126(2) Uani 1 d . . .
O6 O 0.7416(3) 0.4105(3) 0.1890(2) 0.0791(12) Uani 1 d . . .
O7 O 0.7559(2) 0.5709(2) 0.13863(15) 0.0569(9) Uani 1 d . . .
N1 N 0.7156(3) 0.5378(3) 0.2412(2) 0.0621(13) Uani 1 d . . .
N2 N 0.6893(3) 0.5462(3) 0.3059(2) 0.0716(14) Uani 1 d . . .
N3 N 0.6330(3) 0.5636(3) 0.0102(2) 0.0697(14) Uani 1 d . . .
C1 C 0.8930(3) 0.7180(3) 0.2801(3) 0.0480(13) Uani 1 d . . .
C2 C 0.9549(3) 0.6934(3) 0.3430(3) 0.0495(13) Uani 1 d . . .
C3 C 0.9966(3) 0.7634(4) 0.3861(3) 0.0620(15) Uani 1 d . . .
H3 H 1.0367 0.7497 0.4295 0.074 Uiso 1 calc R . .
C4 C 0.9819(4) 0.8515(4) 0.3679(3) 0.0629(15) Uani 1 d . . .
C5 C 0.9245(3) 0.8704(4) 0.3019(3) 0.0591(14) Uani 1 d . . .
H5 H 0.9155 0.9293 0.2874 0.071 Uiso 1 calc R . .
C6 C 0.8797(3) 0.8050(3) 0.2565(3) 0.0499(13) Uani 1 d . . .
C7 C 0.8209(3) 0.8309(3) 0.1830(3) 0.0560(14) Uani 1 d . . .
H7A H 0.8185 0.7825 0.1489 0.067 Uiso 1 calc R . .
H7B H 0.8439 0.8820 0.1646 0.067 Uiso 1 calc R . .
C8 C 0.7328(4) 0.8528(3) 0.1843(2) 0.0550(14) Uani 1 d . . .
C9 C 0.7121(4) 0.9393(4) 0.1940(3) 0.0749(18) Uani 1 d . . .
H9 H 0.7533 0.9826 0.2019 0.090 Uiso 1 calc R . .
C10 C 0.6321(5) 0.9638(5) 0.1923(3) 0.087(2) Uani 1 d . . .
C11 C 0.5724(4) 0.8975(5) 0.1795(3) 0.083(2) Uani 1 d . . .
H11 H 0.5181 0.9134 0.1779 0.099 Uiso 1 calc R . .
C12 C 0.5884(4) 0.8085(4) 0.1690(3) 0.0636(16) Uani 1 d . . .
C13 C 0.6717(4) 0.7888(4) 0.1738(2) 0.0564(14) Uani 1 d . . .
C14 C 0.9776(4) 0.5970(3) 0.3655(3) 0.0624(15) Uani 1 d . . .
C15 C 1.0556(5) 0.5913(5) 0.4308(4) 0.127(3) Uani 1 d . . .
H15A H 1.0719 0.5304 0.4398 0.191 Uiso 1 calc R . .
H15B H 1.0438 0.6157 0.4733 0.191 Uiso 1 calc R . .
H15C H 1.1001 0.6241 0.4204 0.191 Uiso 1 calc R . .
C16 C 0.9982(5) 0.5460(4) 0.3026(3) 0.111(3) Uani 1 d . . .
H16A H 0.9479 0.5364 0.2639 0.167 Uiso 1 calc R . .
H16B H 1.0227 0.4899 0.3203 0.167 Uiso 1 calc R . .
H16C H 1.0366 0.5799 0.2844 0.167 Uiso 1 calc R . .
C17 C 0.9074(4) 0.5502(4) 0.3867(3) 0.099(2) Uani 1 d . . .
H17A H 0.8609 0.5425 0.3440 0.148 Uiso 1 calc R . .
H17B H 0.8905 0.5852 0.4221 0.148 Uiso 1 calc R . .
H17C H 0.9264 0.4933 0.4073 0.148 Uiso 1 calc R . .
C18 C 1.0306(4) 0.9239(4) 0.4177(3) 0.095(2) Uani 1 d . . .
H18A H 1.0658 0.9542 0.3935 0.142 Uiso 1 calc R . .
H18B H 1.0643 0.8978 0.4622 0.142 Uiso 1 calc R . .
H18C H 0.9924 0.9654 0.4289 0.142 Uiso 1 calc R . .
C19 C 0.6094(5) 1.0594(4) 0.2038(4) 0.139(3) Uani 1 d . . .
H19A H 0.5597 1.0605 0.2195 0.208 Uiso 1 calc R . .
H19B H 0.5999 1.0915 0.1586 0.208 Uiso 1 calc R . .
H19C H 0.6543 1.0866 0.2404 0.208 Uiso 1 calc R . .
C20 C 0.5130(4) 0.7445(5) 0.1514(3) 0.0822(19) Uani 1 d . . .
C21A C 0.5327(12) 0.6636(18) 0.2070(12) 0.154(10) Uani 0.50 d P . .
H21A H 0.4924 0.6174 0.1896 0.231 Uiso 0.50 calc PR . .
H21B H 0.5299 0.6831 0.2542 0.231 Uiso 0.50 calc PR . .
H21C H 0.5875 0.6412 0.2109 0.231 Uiso 0.50 calc PR . .
C21B C 0.5304(11) 0.6499(14) 0.1471(15) 0.122(8) Uani 0.50 d P . .
H21D H 0.4791 0.6172 0.1365 0.183 Uiso 0.50 calc PR . .
H21E H 0.5668 0.6304 0.1929 0.183 Uiso 0.50 calc PR . .
H21F H 0.5566 0.6401 0.1089 0.183 Uiso 0.50 calc PR . .
C22A C 0.4537(12) 0.7727(19) 0.0755(9) 0.149(10) Uani 0.50 d P . .
H22A H 0.4858 0.7829 0.0418 0.223 Uiso 0.50 calc PR . .
H22B H 0.4249 0.8261 0.0811 0.223 Uiso 0.50 calc PR . .
H22C H 0.4138 0.7264 0.0571 0.223 Uiso 0.50 calc PR . .
C22B C 0.5075(13) 0.7031(15) 0.0748(11) 0.123(7) Uani 0.50 d P . .
H22D H 0.5568 0.6689 0.0778 0.184 Uiso 0.50 calc PR . .
H22E H 0.5029 0.7497 0.0395 0.184 Uiso 0.50 calc PR . .
H22F H 0.4594 0.6655 0.0600 0.184 Uiso 0.50 calc PR . .
C23A C 0.4639(12) 0.7581(12) 0.2090(10) 0.105(6) Uani 0.50 d P . .
H23A H 0.4190 0.7161 0.2003 0.158 Uiso 0.50 calc PR . .
H23B H 0.4417 0.8172 0.2048 0.158 Uiso 0.50 calc PR . .
H23C H 0.5007 0.7495 0.2572 0.158 Uiso 0.50 calc PR . .
C23B C 0.4302(11) 0.7855(18) 0.1470(17) 0.187(12) Uani 0.50 d P . .
H23D H 0.4125 0.8210 0.1035 0.281 Uiso 0.50 calc PR . .
H23E H 0.4350 0.8222 0.1891 0.281 Uiso 0.50 calc PR . .
H23F H 0.3899 0.7397 0.1454 0.281 Uiso 0.50 calc PR . .
C24 C 0.6837(5) 0.4575(4) 0.2035(3) 0.0737(18) Uani 1 d . . .
C28 C 0.7058(4) 0.6256(4) 0.3265(3) 0.0644(15) Uani 1 d . . .
C29 C 0.6570(5) 0.6054(5) 0.4309(3) 0.096(2) Uani 1 d . . .
H29 H 0.6172 0.5639 0.3999 0.115 Uiso 1 calc R . .
C30 C 0.6132(6) 0.6661(6) 0.4694(5) 0.163(4) Uani 1 d . . .
H30A H 0.6528 0.7061 0.4998 0.245 Uiso 1 calc R . .
H30B H 0.5869 0.6320 0.4991 0.245 Uiso 1 calc R . .
H30C H 0.5718 0.6993 0.4341 0.245 Uiso 1 calc R . .
C31 C 0.7264(6) 0.5555(7) 0.4833(4) 0.177(4) Uani 1 d . . .
H31A H 0.7590 0.5252 0.4566 0.265 Uiso 1 calc R . .
H31B H 0.7033 0.5131 0.5097 0.265 Uiso 1 calc R . .
H31C H 0.7613 0.5963 0.5172 0.265 Uiso 1 calc R . .
C32 C 0.7735(4) 0.6023(3) 0.0759(2) 0.0523(14) Uani 1 d . . .
C33 C 0.8508(3) 0.6311(4) 0.0770(3) 0.0603(14) Uani 1 d . . .
H33 H 0.8932 0.6321 0.1208 0.072 Uiso 1 calc R . .
C34 C 0.8665(4) 0.6592(4) 0.0125(3) 0.0709(17) Uani 1 d . . .
H34 H 0.9195 0.6795 0.0141 0.085 Uiso 1 calc R . .
C35 C 0.8067(4) 0.6578(4) -0.0523(3) 0.0690(17) Uani 1 d . . .
H35 H 0.8181 0.6784 -0.0944 0.083 Uiso 1 calc R . .
C36 C 0.7269(4) 0.6249(4) -0.0554(3) 0.0594(15) Uani 1 d . . .
C37 C 0.6622(4) 0.6192(4) -0.1207(3) 0.0805(18) Uani 1 d . . .
H37 H 0.6707 0.6387 -0.1644 0.097 Uiso 1 calc R . .
C38 C 0.5883(5) 0.5858(4) -0.1201(3) 0.094(2) Uani 1 d . . .
H38 H 0.5457 0.5802 -0.1635 0.113 Uiso 1 calc R . .
C39 C 0.5757(4) 0.5591(4) -0.0530(3) 0.0849(19) Uani 1 d . . .
H39 H 0.5236 0.5369 -0.0536 0.102 Uiso 1 calc R . .
C40 C 0.7084(4) 0.5960(3) 0.0092(3) 0.0567(14) Uani 1 d . . .
C41 C 0.1067(6) 0.6448(7) 0.1481(5) 0.140(3) Uani 1 d D . .
H41 H 0.0700 0.6161 0.1692 0.168 Uiso 1 calc R . .
C42 C 0.1665(7) 0.6014(9) 0.1229(5) 0.178(5) Uani 1 d D . .
H42 H 0.1647 0.5401 0.1273 0.214 Uiso 1 calc R . .
C44 C 0.2125(10) 0.7195(13) 0.1000(10) 0.283(12) Uani 1 d D . .
H44 H 0.2531 0.7474 0.0832 0.339 Uiso 1 calc R . .
C45 C 0.1686(8) 0.7878(9) 0.1189(7) 0.209(8) Uani 1 d D . .
H45 H 0.1764 0.8489 0.1189 0.251 Uiso 1 calc R . .
C43 C 0.2270(9) 0.6291(12) 0.0932(9) 0.301(13) Uani 1 d D . .
H43 H 0.2650 0.5986 0.0747 0.362 Uiso 1 calc R . .
C46 C 0.1081(8) 0.7360(8) 0.1382(8) 0.217(8) Uani 1 d D . .
C47 C 0.0558(11) 0.7831(10) 0.1648(8) 0.276(9) Uani 1 d . . .
H47A H 0.0082 0.7999 0.1256 0.414 Uiso 1 calc R . .
H47B H 0.0836 0.8354 0.1884 0.414 Uiso 1 calc R . .
H47C H 0.0380 0.7480 0.1997 0.414 Uiso 1 calc R . .
C25 C 0.7074(7) 0.3355(5) 0.1377(7) 0.154(4) Uani 1 d . . .
H25 H 0.6464 0.3321 0.1250 0.185 Uiso 1 calc R . .
C26 C 0.7344(14) 0.3402(8) 0.0798(7) 0.353(14) Uani 1 d . . .
H26A H 0.7924 0.3245 0.0929 0.529 Uiso 1 calc R . .
H26B H 0.7274 0.3995 0.0609 0.529 Uiso 1 calc R . .
H26C H 0.7033 0.2999 0.0432 0.529 Uiso 1 calc R . .
C27 C 0.7417(19) 0.2675(8) 0.1701(6) 0.57(3) Uani 1 d . . .
H27A H 0.7123 0.2159 0.1468 0.849 Uiso 1 calc R . .
H27B H 0.7406 0.2694 0.2202 0.849 Uiso 1 calc R . .
H27C H 0.7984 0.2650 0.1683 0.849 Uiso 1 calc R . .

loop_
_atom_site_aniso_label
_atom_site_aniso_U_11
_atom_site_aniso_U_22
_atom_site_aniso_U_33
_atom_site_aniso_U_23
_atom_site_aniso_U_13
_atom_site_aniso_U_12
P 0.0616(10) 0.0582(9) 0.0385(7) -0.0029(7) 0.0169(7) -0.0084(8)
O1 0.055(2) 0.054(2) 0.0457(18) -0.0022(16) 0.0158(17) -0.0061(18)
O2 0.056(2) 0.062(2) 0.0416(18) 0.0013(17) 0.0152(17) -0.0010(19)
O3 0.069(2) 0.063(2) 0.0424(19) -0.0076(17) 0.0256(18) -0.0098(19)
O4 0.105(3) 0.093(3) 0.050(2) -0.014(2) 0.039(2) -0.022(2)
O5 0.094(4) 0.126(4) 0.168(5) -0.066(4) 0.053(4) -0.047(4)
O6 0.087(3) 0.067(3) 0.093(3) -0.023(2) 0.042(3) -0.020(2)
O7 0.080(3) 0.057(2) 0.0375(18) -0.0053(16) 0.0227(18) -0.0079(19)
N1 0.089(4) 0.060(3) 0.044(2) -0.010(2) 0.029(2) -0.024(3)
N2 0.089(4) 0.083(4) 0.048(3) -0.010(3) 0.028(3) -0.029(3)
N3 0.080(4) 0.082(3) 0.046(3) -0.011(2) 0.015(3) -0.022(3)
C1 0.050(3) 0.047(3) 0.050(3) -0.002(3) 0.019(3) -0.003(3)
C2 0.044(3) 0.061(4) 0.045(3) 0.006(3) 0.014(3) 0.004(3)
C3 0.059(4) 0.073(4) 0.051(3) -0.002(3) 0.011(3) 0.000(3)
C4 0.061(4) 0.059(4) 0.069(4) -0.010(3) 0.019(3) -0.012(3)
C5 0.060(4) 0.053(3) 0.068(4) 0.003(3) 0.024(3) -0.004(3)
C6 0.048(3) 0.055(3) 0.051(3) 0.004(3) 0.020(3) -0.004(3)
C7 0.066(4) 0.054(3) 0.051(3) 0.009(3) 0.022(3) -0.002(3)
C8 0.067(4) 0.052(4) 0.045(3) 0.004(3) 0.013(3) 0.010(3)
C9 0.085(5) 0.059(4) 0.073(4) 0.002(3) 0.009(4) 0.007(4)
C10 0.090(6) 0.088(5) 0.077(4) -0.003(4) 0.014(4) 0.033(5)
C11 0.069(5) 0.110(6) 0.070(4) 0.002(4) 0.020(4) 0.031(5)
C12 0.062(4) 0.086(5) 0.046(3) 0.000(3) 0.020(3) 0.014(4)
C13 0.064(4) 0.063(4) 0.044(3) -0.005(3) 0.017(3) 0.007(3)
C14 0.061(4) 0.060(4) 0.061(3) 0.010(3) 0.010(3) 0.004(3)
C15 0.116(6) 0.102(6) 0.129(6) 0.032(5) -0.023(5) 0.023(5)
C16 0.163(7) 0.086(5) 0.090(5) 0.016(4) 0.043(5) 0.052(5)
C17 0.104(6) 0.080(5) 0.116(5) 0.045(4) 0.038(5) 0.006(4)
C18 0.089(5) 0.087(5) 0.096(5) -0.024(4) 0.008(4) -0.019(4)
C19 0.143(7) 0.093(6) 0.172(8) -0.015(5) 0.031(6) 0.057(5)
C20 0.062(5) 0.116(6) 0.069(4) -0.002(4) 0.018(4) -0.005(5)
C21A 0.085(13) 0.23(3) 0.161(19) 0.08(2) 0.049(15) -0.042(16)
C21B 0.054(10) 0.129(16) 0.19(2) -0.069(19) 0.043(16) -0.036(11)
C22A 0.066(13) 0.28(3) 0.083(12) 0.052(17) -0.010(11) -0.065(15)
C22B 0.096(16) 0.159(19) 0.098(14) -0.027(14) 0.002(12) -0.043(13)
C23A 0.113(16) 0.111(12) 0.121(13) -0.013(12) 0.079(12) -0.016(13)
C23B 0.044(12) 0.26(3) 0.24(3) -0.06(3) 0.021(18) 0.005(15)
C24 0.077(5) 0.082(5) 0.069(4) -0.010(3) 0.033(4) -0.026(4)
C28 0.078(4) 0.080(4) 0.040(3) -0.011(3) 0.023(3) -0.016(4)
C29 0.133(6) 0.113(6) 0.062(4) -0.007(4) 0.061(5) -0.034(5)
C30 0.230(11) 0.172(8) 0.143(7) -0.017(6) 0.143(8) -0.021(8)
C31 0.183(10) 0.257(12) 0.105(7) 0.070(7) 0.064(7) 0.024(9)
C32 0.072(4) 0.053(3) 0.038(3) 0.000(2) 0.025(3) 0.004(3)
C33 0.058(4) 0.081(4) 0.046(3) 0.001(3) 0.020(3) 0.006(3)
C34 0.066(4) 0.089(4) 0.065(4) -0.003(3) 0.031(4) 0.000(3)
C35 0.071(5) 0.091(5) 0.055(4) 0.008(3) 0.034(3) 0.001(4)
C36 0.072(4) 0.070(4) 0.039(3) -0.002(3) 0.021(3) 0.004(3)
C37 0.087(5) 0.109(5) 0.050(4) 0.007(3) 0.026(4) -0.002(4)
C38 0.111(6) 0.123(6) 0.044(4) -0.001(4) 0.015(4) -0.018(5)
C39 0.089(5) 0.100(5) 0.069(4) -0.013(4) 0.028(4) -0.027(4)
C40 0.068(4) 0.061(4) 0.043(3) -0.002(3) 0.020(3) 0.002(3)
C41 0.125(8) 0.141(9) 0.181(9) 0.004(7) 0.086(7) 0.010(7)
C42 0.119(9) 0.281(15) 0.120(8) 0.041(9) 0.009(7) -0.036(11)
C44 0.125(14) 0.50(3) 0.214(16) -0.04(2) 0.027(11) 0.110(18)
C45 0.129(11) 0.242(15) 0.242(14) 0.127(13) 0.028(10) -0.071(11)
C43 0.105(10) 0.62(4) 0.173(12) -0.08(2) 0.023(9) 0.087(19)
C46 0.208(16) 0.156(12) 0.217(15) -0.045(11) -0.052(12) 0.062(12)
C47 0.36(2) 0.217(16) 0.278(17) -0.041(13) 0.127(17) 0.046(15)
C25 0.206(10) 0.067(5) 0.250(13) -0.067(7) 0.161(10) -0.039(6)
C26 0.77(4) 0.163(12) 0.188(12) -0.095(10) 0.24(2) -0.146(17)
C27 1.38(8) 0.099(9) 0.105(9) -0.042(8) 0.03(2) 0.00(2)

loop_
_atom_type_symbol
_atom_type_description
_atom_type_scat_dispersion_real
_atom_type_scat_dispersion_imag
_atom_type_scat_source
C C 0.0033 0.0016 'International Tables Vol C Tables 4.2.6.8 and 6.1.1.4'
H H 0.0000 0.0000 'International Tables Vol C Tables 4.2.6.8 and 6.1.1.4'
N N 0.0061 0.0033 'International Tables Vol C Tables 4.2.6.8 and 6.1.1.4'
O O 0.0106 0.0060 'International Tables Vol C Tables 4.2.6.8 and 6.1.1.4'
P P 0.1023 0.0942 'International Tables Vol C Tables 4.2.6.8 and 6.1.1.4'

loop_
_geom_angle_atom_site_label_1
_geom_angle_atom_site_label_2
_geom_angle_atom_site_label_3
_geom_angle
_geom_angle_site_symmetry_1
_geom_angle_site_symmetry_3
_geom_angle_publ_flag
O2 P O1 113.91(17) . . ?
O2 P O7 91.66(17) . . ?
O1 P O7 92.38(18) . . ?
O2 P N1 125.6(2) . . ?
O1 P N1 120.5(2) . . ?
O7 P N1 87.71(18) . . ?
O2 P O3 91.74(17) . . ?
O1 P O3 91.77(17) . . ?
O7 P O3 173.06(18) . . ?
N1 P O3 85.39(18) . . ?
C1 O1 P 129.4(3) . . ?
C13 O2 P 129.7(3) . . ?
C28 O3 P 111.6(3) . . ?
C28 O4 C29 116.1(5) . . ?
C24 O6 C25 112.5(6) . . ?
C32 O7 P 126.7(3) . . ?
N2 N1 C24 110.3(4) . . ?
N2 N1 P 117.6(3) . . ?
C24 N1 P 129.1(3) . . ?
C28 N2 N1 105.0(4) . . ?
C39 N3 C40 116.5(5) . . ?
C6 C1 C2 122.9(5) . . ?
C6 C1 O1 116.3(4) . . ?
C2 C1 O1 120.2(4) . . ?
C1 C2 C3 115.5(5) . . ?
C1 C2 C14 123.9(5) . . ?
C3 C2 C14 120.6(4) . . ?
C4 C3 C2 123.9(5) . . ?
C3 C4 C5 117.2(5) . . ?
C3 C4 C18 120.6(5) . . ?
C5 C4 C18 122.2(5) . . ?
C4 C5 C6 122.5(5) . . ?
C1 C6 C5 117.6(5) . . ?
C1 C6 C7 123.1(5) . . ?
C5 C6 C7 119.2(5) . . ?
C6 C7 C8 114.8(4) . . ?
C9 C8 C13 118.7(6) . . ?
C9 C8 C7 119.4(5) . . ?
C13 C8 C7 121.9(5) . . ?
C10 C9 C8 122.0(6) . . ?
C9 C10 C11 117.2(6) . . ?
C9 C10 C19 122.0(7) . . ?
C11 C10 C19 120.8(7) . . ?
C10 C11 C12 124.2(6) . . ?
C11 C12 C13 115.0(6) . . ?
C11 C12 C20 117.0(6) . . ?
C13 C12 C20 127.9(6) . . ?
C8 C13 C12 122.9(5) . . ?
C8 C13 O2 117.4(5) . . ?
C12 C13 O2 119.1(5) . . ?
C17 C14 C15 107.6(5) . . ?
C17 C14 C2 111.5(5) . . ?
C15 C14 C2 111.6(5) . . ?
C17 C14 C16 109.4(5) . . ?
C15 C14 C16 106.1(5) . . ?
C2 C14 C16 110.4(4) . . ?
C21B C20 C23B 126.5(13) . . ?
C21B C20 C12 117.3(8) . . ?
C23B C20 C12 115.9(11) . . ?
C21B C20 C23A 108.7(12) . . ?
C23B C20 C23A 47.3(11) . . ?
C12 C20 C23A 108.9(8) . . ?
C21B C20 C22A 107.3(14) . . ?
C23B C20 C22A 60.0(12) . . ?
C12 C20 C22A 107.2(8) . . ?
C23A C20 C22A 107.0(12) . . ?
C21B C20 C22B 61.3(11) . . ?
C23B C20 C22B 107.5(13) . . ?
C12 C20 C22B 106.3(8) . . ?
C23A C20 C22B 143.6(11) . . ?
C22A C20 C22B 52.5(10) . . ?
C21B C20 C21A 44.1(10) . . ?
C23B C20 C21A 111.6(15) . . ?
C12 C20 C21A 109.5(9) . . ?
C23A C20 C21A 71.5(11) . . ?
C22A C20 C21A 141.6(13) . . ?
C22B C20 C21A 105.3(14) . . ?
O5 C24 O6 126.6(6) . . ?
O5 C24 N1 121.2(7) . . ?
O6 C24 N1 112.1(6) . . ?
N2 C28 O4 126.2(5) . . ?
N2 C28 O3 120.1(5) . . ?
O4 C28 O3 113.8(5) . . ?
O4 C29 C30 105.5(6) . . ?
O4 C29 C31 108.7(6) . . ?
C30 C29 C31 112.0(6) . . ?
C33 C32 O7 121.8(5) . . ?
C33 C32 C40 121.3(4) . . ?
O7 C32 C40 116.8(5) . . ?
C32 C33 C34 120.0(5) . . ?
C35 C34 C33 121.7(5) . . ?
C34 C35 C36 119.5(5) . . ?
C37 C36 C35 122.8(5) . . ?
C37 C36 C40 116.7(5) . . ?
C35 C36 C40 120.4(5) . . ?
C38 C37 C36 119.8(6) . . ?
C37 C38 C39 119.3(6) . . ?
N3 C39 C38 124.0(6) . . ?
N3 C40 C36 123.6(5) . . ?
N3 C40 C32 119.3(5) . . ?
C36 C40 C32 117.1(5) . . ?
C46 C41 C42 112.3(10) . . ?
C43 C42 C41 133.9(13) . . ?
C45 C44 C43 151.4(17) . . ?
C44 C45 C46 97.4(13) . . ?
C42 C43 C44 95.3(14) . . ?
C47 C46 C41 116.1(13) . . ?
C47 C46 C45 113.6(13) . . ?
C41 C46 C45 128.7(12) . . ?
C27 C25 C26 104.0(14) . . ?
C27 C25 O6 105.0(12) . . ?
C26 C25 O6 110.5(8) . . ?

loop_
_geom_bond_atom_site_label_1
_geom_bond_atom_site_label_2
_geom_bond_distance
_geom_bond_site_symmetry_2
_geom_bond_publ_flag
P O2 1.602(3) . ?
P O1 1.610(3) . ?
P O7 1.633(3) . ?
P N1 1.681(4) . ?
P O3 1.735(3) . ?
O1 C1 1.417(5) . ?
O2 C13 1.410(6) . ?
O3 C28 1.335(6) . ?
O4 C28 1.332(6) . ?
O4 C29 1.464(6) . ?
O5 C24 1.184(7) . ?
O6 C24 1.292(7) . ?
O6 C25 1.500(9) . ?
O7 C32 1.392(5) . ?
N1 N2 1.426(5) . ?
N1 C24 1.433(7) . ?
N2 C28 1.266(6) . ?
N3 C39 1.312(7) . ?
N3 C40 1.357(6) . ?
C1 C6 1.384(6) . ?
C1 C2 1.395(6) . ?
C2 C3 1.397(6) . ?
C2 C14 1.533(7) . ?
C3 C4 1.379(7) . ?
C4 C5 1.379(7) . ?
C4 C18 1.523(7) . ?
C5 C6 1.384(6) . ?
C6 C7 1.518(6) . ?
C7 C8 1.517(7) . ?
C8 C9 1.376(7) . ?
C8 C13 1.378(7) . ?
C9 C10 1.378(8) . ?
C10 C11 1.386(8) . ?
C10 C19 1.523(8) . ?
C11 C12 1.395(8) . ?
C12 C13 1.401(7) . ?
C12 C20 1.548(8) . ?
C14 C17 1.518(7) . ?
C14 C15 1.530(8) . ?
C14 C16 1.544(7) . ?
C20 C21B 1.46(2) . ?
C20 C23B 1.498(19) . ?
C20 C23A 1.558(16) . ?
C20 C22A 1.564(16) . ?
C20 C22B 1.567(18) . ?
C20 C21A 1.59(2) . ?
C29 C30 1.488(9) . ?
C29 C31 1.503(10) . ?
C32 C33 1.358(7) . ?
C32 C40 1.424(7) . ?
C33 C34 1.394(7) . ?
C34 C35 1.352(7) . ?
C35 C36 1.409(7) . ?
C36 C37 1.402(7) . ?
C36 C40 1.419(6) . ?
C37 C38 1.337(8) . ?
C38 C39 1.414(7) . ?
C41 C46 1.390(8) . ?
C41 C42 1.389(8) . ?
C42 C43 1.357(9) . ?
C44 C45 1.371(9) . ?
C44 C43 1.397(10) . ?
C45 C46 1.408(9) . ?
C46 C47 1.332(14) . ?
C25 C27 1.250(16) . ?
C25 C26 1.306(13) . ?
